data_1565476
loop_
_publ_author_name
'Zhuravlev, Konstantin P.'
'Tsaryuk, Vera I.'
'Vologzhanina, Anna V.'
'Dorovatovskii, Pavel V.'
'Zubavichus, Yan V.'
'Kudryashova, Valentina A.'
'Klemenkova, Zinaida S.'

_publ_section_title
;
 Structural peculiarities and luminescence of europium
 dipivaloylmethanates with 2,2&#x2032;-bipyridine derivatives.
 Polymorphism of [Eu(DPM)3Bpy]
;
_journal_name_full 'Inorganica Chimica Acta'
_journal_page_first 119294
_journal_paper_doi 10.1016/j.ica.2019.119294
_journal_volume 502
_journal_year 2020
_chemical_formula_moiety 'C43 H65 Gd N2 O6'
_chemical_formula_sum 'C43 H65 Gd N2 O6'
_chemical_formula_weight 863.22
_space_group_crystal_system orthorhombic
_space_group_IT_number 33
_space_group_name_Hall 'P 2c -2n'
_space_group_name_H-M_alt 'P n a 21'
_atom_sites_solution_hydrogens geom
_cell_angle_alpha 90
_cell_angle_beta 90
_cell_angle_gamma 90
_cell_formula_units_Z 8
_cell_length_a 28.065(2)
_cell_length_b 24.460(2)
_cell_length_c 13.0005(11)
_cell_measurement_reflns_used 5221
_cell_measurement_temperature 120
_cell_measurement_theta_max 30.00
_cell_measurement_theta_min 2.21
_cell_volume 8924.5(12)
_computing_molecular_graphics 'Olex2 (Dolomanov et al., 2009)'
_computing_publication_material 'Olex2 (Dolomanov et al., 2009)'
_computing_structure_refinement 'XL (Sheldrick, 2008)'
_diffrn_ambient_temperature 120
_diffrn_detector_area_resol_mean 8
_diffrn_measured_fraction_theta_full 1.000
_diffrn_measured_fraction_theta_max 0.997
_diffrn_measurement_device_type apex
_diffrn_measurement_method '\w and \f scans'
_diffrn_radiation_monochromator graphite
_diffrn_radiation_type MoK\a
_diffrn_radiation_wavelength 0.71073
_diffrn_reflns_av_R_equivalents 0.1876
_diffrn_reflns_av_unetI/netI 0.1827
_diffrn_reflns_Laue_measured_fraction_full 1.000
_diffrn_reflns_Laue_measured_fraction_max 0.997
_diffrn_reflns_limit_h_max 40
_diffrn_reflns_limit_h_min -40
_diffrn_reflns_limit_k_max 34
_diffrn_reflns_limit_k_min -35
_diffrn_reflns_limit_l_max 18
_diffrn_reflns_limit_l_min -18
_diffrn_reflns_number 110762
_diffrn_reflns_point_group_measured_fraction_full 1.000
_diffrn_reflns_point_group_measured_fraction_max 0.995
_diffrn_reflns_theta_full 27.000
_diffrn_reflns_theta_max 30.659
_diffrn_reflns_theta_min 1.104
_diffrn_source 'sealed tube'
_exptl_absorpt_coefficient_mu 1.530
_exptl_absorpt_correction_T_max 0.2657
_exptl_absorpt_correction_T_min 0.1993
_exptl_absorpt_correction_type multi-scan
_exptl_absorpt_process_details
;
SADABS-2014/5 (Bruker,2014/5) was used for absorption correction.
wR2(int) was 0.0985 before and 0.0850 after correction.
The Ratio of minimum to maximum transmission is 0.7501.
The \l/2 correction factor is 0.00150.
;
_exptl_crystal_colour colourless
_exptl_crystal_colour_primary colourless
_exptl_crystal_density_diffrn 1.285
_exptl_crystal_description block
_exptl_crystal_F_000 3592
_exptl_crystal_size_max 0.18
_exptl_crystal_size_mid 0.1
_exptl_crystal_size_min 0.09
_refine_diff_density_max 2.298
_refine_diff_density_min -2.757
_refine_diff_density_rms 0.159
_refine_ls_abs_structure_details
;
 Flack x determined using 4718 quotients [(I+)-(I-)]/[(I+)+(I-)]
 (Parsons, Flack and Wagner, Acta Cryst. B69 (2013) 249-259).
;
_refine_ls_abs_structure_Flack 0.028(12)
_refine_ls_extinction_coef .
_refine_ls_extinction_method none
_refine_ls_goodness_of_fit_ref 1.007
_refine_ls_hydrogen_treatment constr
_refine_ls_matrix_type full
_refine_ls_number_parameters 966
_refine_ls_number_reflns 27490
_refine_ls_number_restraints 52
_refine_ls_restrained_S_all 1.007
_refine_ls_R_factor_all 0.1669
_refine_ls_R_factor_gt 0.0820
_refine_ls_shift/su_max 0.018
_refine_ls_shift/su_mean 0.000
_refine_ls_structure_factor_coef Fsqd
_refine_ls_weighting_details 'w=1/[\s^2^(Fo^2^)+(0.0200P)^2^+40.1494P] where P=(Fo^2^+2Fc^2^)/3'
_refine_ls_weighting_scheme calc
_refine_ls_wR_factor_gt 0.1327
_refine_ls_wR_factor_ref 0.1643
_reflns_Friedel_coverage 0.920
_reflns_Friedel_fraction_full 1.000
_reflns_Friedel_fraction_max 0.994
_reflns_number_gt 14748
_reflns_number_total 27490
_reflns_threshold_expression 'I > 2\s(I)'
_cod_data_source_file ICA-2020-502-119246.cif
_cod_data_source_block 3b
_cod_original_cell_volume 8924.5(13)
_cod_database_code 1565476
_shelx_space_group_comment
;
The symmetry employed for this shelxl refinement is uniquely defined
by the following loop, which should always be used as a source of
symmetry information in preference to the above space-group names.
They are only intended as comments.
;
_olex2_refinement_description
;
1. Fixed Uiso
 At 1.2 times of:
  All C(H) groups
 At 1.5 times of:
  All C(H,H,H) groups
2. Uiso/Uaniso restraints and constraints
C35A \\sim C75A: within 2A with sigma of 0.04 and sigma for terminal atoms of
0.08
C33A \\sim C74: within 2A with sigma of 0.04 and sigma for terminal atoms of
0.08
C34A \\sim C73: within 2A with sigma of 0.04 and sigma for terminal atoms of
0.08
C20A \\sim C85A: within 2A with sigma of 0.04 and sigma for terminal atoms of
0.08
C19A \\sim C86: within 2A with sigma of 0.04 and sigma for terminal atoms of
0.08
C21A \\sim C84: within 2A with sigma of 0.04 and sigma for terminal atoms of
0.08
C65A \\sim C42A: within 2A with sigma of 0.04 and sigma for terminal atoms of
0.08
C43A \\sim C66A: within 2A with sigma of 0.04 and sigma for terminal atoms of
0.08
C41A \\sim C67: within 2A with sigma of 0.04 and sigma for terminal atoms of
0.08
Uanis(C23) \\sim Ueq, Uanis(C41) \\sim Ueq, Uanis(C30) \\sim Ueq: with sigma of
0.006 and sigma for terminal atoms of 0.012
Uanis(C23A) \\sim Ueq, Uanis(C24A) \\sim Ueq, Uanis(C22A) \\sim Ueq: with sigma
of 0.007 and sigma for terminal atoms of 0.014
Uanis(C11) \\sim Ueq: with sigma of 0.008 and sigma for terminal atoms of 0.016
Uanis(C30) = Uanis(C9)
3. Others
 Fixed Sof: C19A(0.5) H19D(0.5) H19E(0.5) H19F(0.5) C20A(0.5) H20D(0.5)
 H20E(0.5) H20F(0.5) C21A(0.5) H21D(0.5) H21E(0.5) H21F(0.5) C33A(0.5)
 H33D(0.5) H33E(0.5) H33F(0.5) C34A(0.5) H34D(0.5) H34E(0.5) H34F(0.5)
 C35A(0.5) H35D(0.5) H35E(0.5) H35F(0.5) C41A(0.5) H41D(0.5) H41E(0.5)
 H41F(0.5) C43A(0.5) H43D(0.5) H43E(0.5) H43F(0.5) C65A(0.5) H65A(0.5)
 H65B(0.5) H65C(0.5) C42A(0.5) H42D(0.5) H42E(0.5) H42F(0.5) C66A(0.5)
 H66A(0.5) H66B(0.5) H66C(0.5) C67(0.5) H67A(0.5) H67B(0.5) H67C(0.5) C73(0.5)
 H73A(0.5) H73B(0.5) H73C(0.5) C74(0.5) H74A(0.5) H74B(0.5) H74C(0.5) C75A(0.5)
 H75A(0.5) H75B(0.5) H75C(0.5) C84(0.5) H84A(0.5) H84B(0.5) H84C(0.5) C85A(0.5)
 H85A(0.5) H85B(0.5) H85C(0.5) C86(0.5) H86A(0.5) H86B(0.5) H86C(0.5)
 Fixed Uiso: C19A(0.07)
4.a Aromatic/amide H refined with riding coordinates:
 C1A(H1A), C2A(H2A), C3A(H3A), C4A(H4A), C7A(H7A), C8A(H8A), C9A(H9A),
 C10A(H10A), C16A(H16A), C27A(H27A), C38A(H38A), C1(H10), C2(H9), C3(H8),
 C4(H7), C7(H4), C8(H3), C9(H2), C10(H1), C16(H38), C27(H16), C38(H27)
4.b Idealised Me refined as rotating group:
 C11A(H11D,H11E,H11F), C12A(H12D,H12E,H12F), C13A(H13D,H13E,H13F), C22A(H22D,
 H22E,H22F), C23A(H23D,H23E,H23F), C24A(H24D,H24E,H24F), C30A(H30D,H30E,H30F),
 C31A(H31D,H31E,H31F), C32A(H32D,H32E,H32F), C19A(H19D,H19E,H19F), C20A(H20D,
 H20E,H20F), C21A(H21D,H21E,H21F), C33A(H33D,H33E,H33F), C34A(H34D,H34E,H34F),
 C35A(H35D,H35E,H35F), C41A(H41D,H41E,H41F), C43A(H43D,H43E,H43F), C65A(H65A,
 H65B,H65C), C42A(H42D,H42E,H42F), C66A(H66A,H66B,H66C), C67(H67A,H67B,H67C),
 C73(H73A,H73B,H73C), C74(H74A,H74B,H74C), C75A(H75A,H75B,H75C), C84(H84A,H84B,
 H84C), C85A(H85A,H85B,H85C), C86(H86A,H86B,H86C), C11(H43A,H43B,H43C),
 C12(H41A,H41B,H41C), C13(H42A,H42B,H42C), C19(H34A,H34B,H34C), C20(H33A,H33B,
 H33C), C21(H35A,H35B,H35C), C22(H19A,H19B,H19C), C23(H20A,H20B,H20C), C24(H21A,
 H21B,H21C), C30(H13A,H13B,H13C), C31(H12A,H12B,H12C), C32(H11A,H11B,H11C),
 C33(H32A,H32B,H32C), C34(H31A,H31B,H31C), C35(H30A,H30B,H30C), C40(H23A,H23B,
 H23C), C41(H24A,H24B,H24C), C42(H22A,H22B,H22C)
;

loop_
_space_group_symop_operation_xyz
'x, y, z'
'-x, -y, z+1/2'
'x+1/2, -y+1/2, z'
'-x+1/2, y+1/2, z+1/2'

loop_
_atom_site_label
_atom_site_type_symbol
_atom_site_fract_x
_atom_site_fract_y
_atom_site_fract_z
_atom_site_U_iso_or_equiv
_atom_site_adp_type
_atom_site_occupancy
_atom_site_site_symmetry_order
_atom_site_calc_flag
_atom_site_refinement_flags_posn
_atom_site_refinement_flags_adp
_atom_site_refinement_flags_occupancy
_atom_site_disorder_assembly
_atom_site_disorder_group
Gd1 Gd 0.27954(2) 0.47169(2) 0.30396(5) 0.02239(12) Uani 1 1 d . . . . .
Gd2 Gd 0.49926(3) 0.77961(3) 0.64736(6) 0.02783(13) Uani 1 1 d . . . . .
O1A O 0.5034(4) 0.7145(4) 0.5207(8) 0.040(2) Uani 1 1 d . . . . .
O2A O 0.5496(4) 0.8135(4) 0.5155(8) 0.038(3) Uani 1 1 d . . . . .
O3A O 0.4898(3) 0.7868(4) 0.8275(7) 0.038(2) Uani 1 1 d . . . . .
O4A O 0.4277(3) 0.7379(4) 0.6939(7) 0.032(2) Uani 1 1 d . . . . .
O5A O 0.4425(3) 0.8167(4) 0.5380(8) 0.034(2) Uani 1 1 d . . . . .
O6A O 0.4999(4) 0.8740(4) 0.6740(7) 0.036(2) Uani 1 1 d . . . . .
N1A N 0.5868(4) 0.7787(5) 0.7142(8) 0.033(3) Uani 1 1 d . . . . .
N2A N 0.5341(4) 0.6886(5) 0.7247(9) 0.031(3) Uani 1 1 d . . . . .
C1A C 0.6109(6) 0.8255(7) 0.7070(12) 0.045(4) Uani 1 1 d . . . . .
H1A H 0.5948 0.8570 0.6821 0.054 Uiso 1 1 calc R . . . .
C2A C 0.6585(6) 0.8303(7) 0.7342(13) 0.048(4) Uani 1 1 d . . . . .
H2A H 0.6749 0.8642 0.7279 0.057 Uiso 1 1 calc R . . . .
C3A C 0.6807(5) 0.7853(8) 0.7698(13) 0.052(5) Uani 1 1 d . . . . .
H3A H 0.7133 0.7872 0.7897 0.063 Uiso 1 1 calc R . . . .
C4A C 0.6562(5) 0.7364(7) 0.7773(11) 0.040(4) Uani 1 1 d . . . . .
H4A H 0.6715 0.7045 0.8024 0.048 Uiso 1 1 calc R . . . .
C5A C 0.6097(5) 0.7349(6) 0.7483(11) 0.034(4) Uani 1 1 d . . . . .
C6A C 0.5809(5) 0.6832(6) 0.7517(11) 0.034(3) Uani 1 1 d . . . . .
C7A C 0.5996(5) 0.6335(7) 0.7804(12) 0.043(4) Uani 1 1 d . . . . .
H7A H 0.6322 0.6306 0.7989 0.051 Uiso 1 1 calc R . . . .
C8A C 0.5705(5) 0.5875(6) 0.7822(11) 0.039(4) Uani 1 1 d . . . . .
H8A H 0.5830 0.5530 0.8020 0.047 Uiso 1 1 calc R . . . .
C9A C 0.5238(5) 0.5924(7) 0.7553(11) 0.039(4) Uani 1 1 d . . . . .
H9A H 0.5032 0.5617 0.7557 0.046 Uiso 1 1 calc R . . . .
C10A C 0.5076(5) 0.6433(6) 0.7275(11) 0.035(3) Uani 1 1 d . . . . .
H10A H 0.4750 0.6465 0.7088 0.043 Uiso 1 1 calc R . . . .
C11A C 0.4567(6) 0.6523(8) 0.3612(15) 0.059(5) Uani 1 1 d . . . . .
H11D H 0.4479 0.6176 0.3286 0.088 Uiso 1 1 calc GR . . . .
H11E H 0.4484 0.6827 0.3155 0.088 Uiso 1 1 calc GR . . . .
H11F H 0.4395 0.6562 0.4264 0.088 Uiso 1 1 calc GR . . . .
C12A C 0.5230(7) 0.6061(8) 0.4559(17) 0.062(6) Uani 1 1 d . . . . .
H12D H 0.5074 0.6123 0.5223 0.093 Uiso 1 1 calc GR . . . .
H12E H 0.5576 0.6050 0.4658 0.093 Uiso 1 1 calc GR . . . .
H12F H 0.5122 0.5713 0.4269 0.093 Uiso 1 1 calc GR . . . .
C13A C 0.5379(7) 0.6442(9) 0.2801(15) 0.073(7) Uani 1 1 d . . . . .
H13D H 0.5303 0.6080 0.2520 0.110 Uiso 1 1 calc GR . . . .
H13E H 0.5722 0.6464 0.2934 0.110 Uiso 1 1 calc GR . . . .
H13F H 0.5288 0.6724 0.2305 0.110 Uiso 1 1 calc GR . . . .
C14A C 0.5103(6) 0.6529(8) 0.3818(13) 0.050(5) Uani 1 1 d . . . . .
C15A C 0.5223(5) 0.7074(7) 0.4340(13) 0.040(4) Uani 1 1 d . . . . .
C16A C 0.5508(5) 0.7464(7) 0.3841(12) 0.040(4) Uani 1 1 d . . . . .
H16A H 0.5621 0.7385 0.3169 0.048 Uiso 1 1 calc R . . . .
C17A C 0.5634(6) 0.7974(7) 0.4298(12) 0.040(4) Uani 1 1 d . . . . .
C18A C 0.5963(7) 0.8364(7) 0.3699(13) 0.049(5) Uani 1 1 d . . . . .
C22A C 0.4883(8) 0.8278(9) 1.0315(17) 0.082(7) Uani 1 1 d . U . . .
H22D H 0.5001 0.8323 1.1020 0.123 Uiso 1 1 calc GR . . . .
H22E H 0.4569 0.8451 1.0252 0.123 Uiso 1 1 calc GR . . . .
H22F H 0.5106 0.8450 0.9834 0.123 Uiso 1 1 calc GR . . . .
C23A C 0.4547(8) 0.7388(10) 1.0880(15) 0.082(7) Uani 1 1 d . U . . .
H23D H 0.4721 0.7391 1.1534 0.124 Uiso 1 1 calc GR . . . .
H23E H 0.4487 0.7009 1.0672 0.124 Uiso 1 1 calc GR . . . .
H23F H 0.4243 0.7580 1.0963 0.124 Uiso 1 1 calc GR . . . .
C24A C 0.5350(6) 0.7420(9) 1.0055(15) 0.067(6) Uani 1 1 d . U . . .
H24D H 0.5553 0.7630 0.9583 0.100 Uiso 1 1 calc GR . . . .
H24E H 0.5334 0.7039 0.9826 0.100 Uiso 1 1 calc GR . . . .
H24F H 0.5486 0.7435 1.0750 0.100 Uiso 1 1 calc GR . . . .
C25A C 0.4841(6) 0.7670(7) 1.0066(13) 0.049(5) Uani 1 1 d . . . . .
C26A C 0.4652(6) 0.7620(7) 0.8943(11) 0.037(4) Uani 1 1 d . . . . .
C27A C 0.4239(6) 0.7323(7) 0.8730(12) 0.041(4) Uani 1 1 d . . . . .
H27A H 0.4068 0.7173 0.9295 0.050 Uiso 1 1 calc R . . . .
C28A C 0.4060(5) 0.7233(6) 0.7757(10) 0.034(3) Uani 1 1 d . . . . .
C29A C 0.3576(5) 0.6972(6) 0.7565(12) 0.035(3) Uani 1 1 d . . . . .
C30A C 0.3653(6) 0.6471(7) 0.6892(15) 0.058(5) Uani 1 1 d . . . . .
H30D H 0.3836 0.6574 0.6281 0.087 Uiso 1 1 calc GR . . . .
H30E H 0.3343 0.6323 0.6680 0.087 Uiso 1 1 calc GR . . . .
H30F H 0.3828 0.6193 0.7281 0.087 Uiso 1 1 calc GR . . . .
C31A C 0.3270(5) 0.7374(7) 0.6980(13) 0.046(4) Uani 1 1 d . . . . .
H31D H 0.3194 0.7686 0.7425 0.068 Uiso 1 1 calc GR . . . .
H31E H 0.2975 0.7195 0.6762 0.068 Uiso 1 1 calc GR . . . .
H31F H 0.3444 0.7504 0.6373 0.068 Uiso 1 1 calc GR . . . .
C32A C 0.3312(7) 0.6799(9) 0.8530(15) 0.065(6) Uani 1 1 d . . . . .
H32D H 0.3509 0.6542 0.8923 0.098 Uiso 1 1 calc GR . . . .
H32E H 0.3012 0.6621 0.8338 0.098 Uiso 1 1 calc GR . . . .
H32F H 0.3244 0.7122 0.8952 0.098 Uiso 1 1 calc GR . . . .
C36A C 0.4044(5) 0.8631(7) 0.4006(12) 0.038(4) Uani 1 1 d . . . . .
C37A C 0.4372(4) 0.8632(6) 0.4949(11) 0.031(3) Uani 1 1 d . . . . .
C38A C 0.4588(5) 0.9117(7) 0.5318(12) 0.038(4) Uani 1 1 d . . . . .
H38A H 0.4537 0.9446 0.4945 0.045 Uiso 1 1 calc R . . . .
C39A C 0.4873(5) 0.9140(6) 0.6198(10) 0.033(3) Uani 1 1 d . . . . .
C40A C 0.5050(5) 0.9708(6) 0.6599(13) 0.041(4) Uani 1 1 d . . . . .
C19A C 0.6093(15) 0.8851(18) 0.435(3) 0.070 Uiso 0.5 1 d . U P A 1
H19D H 0.5802 0.9024 0.4611 0.105 Uiso 0.5 1 calc GR . P A 1
H19E H 0.6272 0.9114 0.3934 0.105 Uiso 0.5 1 calc GR . P A 1
H19F H 0.6290 0.8731 0.4930 0.105 Uiso 0.5 1 calc GR . P A 1
C20A C 0.5593(14) 0.8684(17) 0.292(4) 0.072(12) Uiso 0.5 1 d . U P A 1
H20D H 0.5396 0.8416 0.2555 0.108 Uiso 0.5 1 calc GR . P A 1
H20E H 0.5775 0.8899 0.2419 0.108 Uiso 0.5 1 calc GR . P A 1
H20F H 0.5387 0.8928 0.3319 0.108 Uiso 0.5 1 calc GR . P A 1
C21A C 0.6310(14) 0.8106(16) 0.310(4) 0.059(10) Uiso 0.5 1 d . U P A 1
H21D H 0.6519 0.7888 0.3544 0.089 Uiso 0.5 1 calc GR . P A 1
H21E H 0.6500 0.8382 0.2738 0.089 Uiso 0.5 1 calc GR . P A 1
H21F H 0.6155 0.7866 0.2596 0.089 Uiso 0.5 1 calc GR . P A 1
C33A C 0.3536(14) 0.8473(17) 0.436(3) 0.062(11) Uiso 0.5 1 d . U P B 1
H33D H 0.3542 0.8108 0.4668 0.094 Uiso 0.5 1 calc GR . P B 1
H33E H 0.3322 0.8473 0.3764 0.094 Uiso 0.5 1 calc GR . P B 1
H33F H 0.3423 0.8739 0.4867 0.094 Uiso 0.5 1 calc GR . P B 1
C34A C 0.4063(16) 0.9127(19) 0.340(3) 0.077(13) Uiso 0.5 1 d . U P B 1
H34D H 0.3985 0.9442 0.3831 0.115 Uiso 0.5 1 calc GR . P B 1
H34E H 0.3832 0.9102 0.2831 0.115 Uiso 0.5 1 calc GR . P B 1
H34F H 0.4384 0.9172 0.3113 0.115 Uiso 0.5 1 calc GR . P B 1
C35A C 0.4204(15) 0.8122(18) 0.331(3) 0.079(13) Uiso 0.5 1 d . U P B 1
H35D H 0.4519 0.8195 0.3014 0.119 Uiso 0.5 1 calc GR . P B 1
H35E H 0.3973 0.8070 0.2751 0.119 Uiso 0.5 1 calc GR . P B 1
H35F H 0.4218 0.7791 0.3732 0.119 Uiso 0.5 1 calc GR . P B 1
C41A C 0.5046(13) 1.0143(14) 0.580(3) 0.037(7) Uiso 0.5 1 d . U P C 1
H41D H 0.5214 1.0466 0.6059 0.056 Uiso 0.5 1 calc GR . P C 1
H41E H 0.4715 1.0241 0.5639 0.056 Uiso 0.5 1 calc GR . P C 1
H41F H 0.5204 1.0010 0.5178 0.056 Uiso 0.5 1 calc GR . P C 1
C43A C 0.4712(13) 0.9876(17) 0.741(3) 0.047(9) Uiso 0.5 1 d . U P C 1
H43D H 0.4680 0.9581 0.7917 0.071 Uiso 0.5 1 calc GR . P C 1
H43E H 0.4400 0.9951 0.7102 0.071 Uiso 0.5 1 calc GR . P C 1
H43F H 0.4830 1.0206 0.7753 0.071 Uiso 0.5 1 calc GR . P C 1
C65A C 0.5559(13) 0.9620(18) 0.704(3) 0.045(9) Uiso 0.5 1 d . U P C 1
H65A H 0.5784 0.9568 0.6468 0.068 Uiso 0.5 1 calc GR . P C 1
H65B H 0.5562 0.9295 0.7478 0.068 Uiso 0.5 1 calc GR . P C 1
H65C H 0.5653 0.9941 0.7440 0.068 Uiso 0.5 1 calc GR . P C 1
C42A C 0.5572(16) 0.972(2) 0.667(4) 0.068(14) Uiso 0.5 1 d . U P C 2
H42D H 0.5679 1.0093 0.6796 0.102 Uiso 0.5 1 calc GR . P C 2
H42E H 0.5709 0.9586 0.6023 0.102 Uiso 0.5 1 calc GR . P C 2
H42F H 0.5675 0.9482 0.7236 0.102 Uiso 0.5 1 calc GR . P C 2
C66A C 0.4852(13) 0.9785(18) 0.772(3) 0.051(10) Uiso 0.5 1 d . U P C 2
H66A H 0.4817 0.9426 0.8047 0.077 Uiso 0.5 1 calc GR . P C 2
H66B H 0.4541 0.9966 0.7688 0.077 Uiso 0.5 1 calc GR . P C 2
H66C H 0.5074 1.0010 0.8118 0.077 Uiso 0.5 1 calc GR . P C 2
C67 C 0.4849(19) 1.021(2) 0.595(4) 0.092(18) Uiso 0.5 1 d . U P C 2
H67A H 0.4794 1.0521 0.6412 0.138 Uiso 0.5 1 calc GR . P C 2
H67B H 0.4548 1.0105 0.5624 0.138 Uiso 0.5 1 calc GR . P C 2
H67C H 0.5081 1.0313 0.5423 0.138 Uiso 0.5 1 calc GR . P C 2
C73 C 0.3751(12) 0.9181(14) 0.392(3) 0.042(8) Uiso 0.5 1 d . U P B 2
H73A H 0.3538 0.9216 0.4514 0.063 Uiso 0.5 1 calc GR . P B 2
H73B H 0.3561 0.9177 0.3287 0.063 Uiso 0.5 1 calc GR . P B 2
H73C H 0.3971 0.9492 0.3905 0.063 Uiso 0.5 1 calc GR . P B 2
C74 C 0.3720(11) 0.8176(14) 0.400(2) 0.038(7) Uiso 0.5 1 d . U P B 2
H74A H 0.3900 0.7835 0.4061 0.057 Uiso 0.5 1 calc GR . P B 2
H74B H 0.3539 0.8176 0.3358 0.057 Uiso 0.5 1 calc GR . P B 2
H74C H 0.3500 0.8209 0.4585 0.057 Uiso 0.5 1 calc GR . P B 2
C75A C 0.4368(11) 0.8642(14) 0.307(4) 0.053(8) Uiso 0.5 1 d . U P B 2
H75A H 0.4489 0.9014 0.2970 0.080 Uiso 0.5 1 calc GR . P B 2
H75B H 0.4189 0.8528 0.2462 0.080 Uiso 0.5 1 calc GR . P B 2
H75C H 0.4636 0.8392 0.3181 0.080 Uiso 0.5 1 calc GR . P B 2
C84 C 0.6199(14) 0.8120(17) 0.267(3) 0.049(10) Uiso 0.5 1 d . U P A 2
H84A H 0.6379 0.7789 0.2836 0.073 Uiso 0.5 1 calc GR . P A 2
H84B H 0.6415 0.8393 0.2369 0.073 Uiso 0.5 1 calc GR . P A 2
H84C H 0.5948 0.8031 0.2172 0.073 Uiso 0.5 1 calc GR . P A 2
C85A C 0.5723(14) 0.8893(17) 0.351(3) 0.062(11) Uiso 0.5 1 d . U P A 2
H85A H 0.5438 0.8833 0.3092 0.094 Uiso 0.5 1 calc GR . P A 2
H85B H 0.5941 0.9140 0.3153 0.094 Uiso 0.5 1 calc GR . P A 2
H85C H 0.5630 0.9055 0.4173 0.094 Uiso 0.5 1 calc GR . P A 2
C86 C 0.6383(10) 0.8528(13) 0.448(2) 0.036(7) Uiso 0.5 1 d . U P A 2
H86A H 0.6244 0.8692 0.5103 0.054 Uiso 0.5 1 calc GR . P A 2
H86B H 0.6596 0.8791 0.4153 0.054 Uiso 0.5 1 calc GR . P A 2
H86C H 0.6563 0.8200 0.4674 0.054 Uiso 0.5 1 calc GR . P A 2
O1 O 0.2793(3) 0.5648(4) 0.3410(7) 0.033(2) Uani 1 1 d . . . . .
O2 O 0.2349(3) 0.5152(4) 0.1763(7) 0.031(2) Uani 1 1 d . . . . .
O3 O 0.2825(4) 0.3875(4) 0.3980(7) 0.032(2) Uani 1 1 d . . . . .
O4 O 0.3424(3) 0.4766(4) 0.4213(7) 0.024(2) Uani 1 1 d . . . . .
O5 O 0.3428(3) 0.4985(4) 0.2019(7) 0.028(2) Uani 1 1 d . . . . .
O6 O 0.2879(3) 0.4068(4) 0.1720(7) 0.027(2) Uani 1 1 d . . . . .
N1 N 0.1930(3) 0.4339(4) 0.3148(10) 0.030(2) Uani 1 1 d . . . . .
N2 N 0.2312(4) 0.4880(5) 0.4733(10) 0.035(3) Uani 1 1 d . . . . .
C1 C 0.1759(5) 0.4075(6) 0.2336(11) 0.030(3) Uani 1 1 d . . . . .
H10 H 0.1942 0.4071 0.1722 0.036 Uiso 1 1 calc R . . . .
C2 C 0.1325(5) 0.3804(6) 0.2343(12) 0.033(3) Uani 1 1 d . . . . .
H9 H 0.1214 0.3618 0.1747 0.040 Uiso 1 1 calc R . . . .
C3 C 0.1061(5) 0.3809(7) 0.3216(13) 0.044(4) Uani 1 1 d . . . . .
H8 H 0.0763 0.3625 0.3242 0.053 Uiso 1 1 calc R . . . .
C4 C 0.1235(5) 0.4090(6) 0.4087(12) 0.034(3) Uani 1 1 d . . . . .
H7 H 0.1056 0.4100 0.4707 0.041 Uiso 1 1 calc R . . . .
C5 C 0.1673(5) 0.4353(6) 0.4016(11) 0.030(3) Uani 1 1 d . . . . .
C6 C 0.1880(5) 0.4650(6) 0.4901(12) 0.035(3) Uani 1 1 d . . . . .
C7 C 0.1653(6) 0.4718(9) 0.5836(13) 0.060(5) Uani 1 1 d . . . . .
H4 H 0.1346 0.4564 0.5935 0.072 Uiso 1 1 calc R . . . .
C7AA C 0.2954(5) 0.3586(6) 0.0118(12) 0.037(4) Uani 1 1 d . . . . .
C8 C 0.1861(6) 0.5004(8) 0.6621(15) 0.066(6) Uani 1 1 d . . . . .
H3 H 0.1706 0.5046 0.7266 0.079 Uiso 1 1 calc R . . . .
C9 C 0.2308(6) 0.5229(8) 0.6441(19) 0.060(4) Uani 1 1 d . . . . .
H2 H 0.2471 0.5426 0.6964 0.072 Uiso 1 1 calc R . . . .
C10 C 0.2503(6) 0.5161(8) 0.5496(12) 0.045(4) Uani 1 1 d . . . . .
H1 H 0.2803 0.5329 0.5372 0.053 Uiso 1 1 calc R . . . .
C11 C 0.3354(7) 0.6597(9) 0.3670(18) 0.082(7) Uani 1 1 d . U . . .
H43A H 0.3437 0.6254 0.4017 0.124 Uiso 1 1 calc GR . . . .
H43B H 0.3439 0.6906 0.4113 0.124 Uiso 1 1 calc GR . . . .
H43C H 0.3530 0.6623 0.3021 0.124 Uiso 1 1 calc GR . . . .
C12 C 0.2661(6) 0.7114(6) 0.3041(19) 0.064(5) Uani 1 1 d . . . . .
H41A H 0.2787 0.7169 0.2345 0.096 Uiso 1 1 calc GR . . . .
H41B H 0.2757 0.7421 0.3480 0.096 Uiso 1 1 calc GR . . . .
H41C H 0.2312 0.7094 0.3013 0.096 Uiso 1 1 calc GR . . . .
C13 C 0.2640(10) 0.6592(10) 0.4640(18) 0.109(10) Uani 1 1 d . . . . .
H42A H 0.2294 0.6643 0.4625 0.163 Uiso 1 1 calc GR . . . .
H42B H 0.2786 0.6886 0.5043 0.163 Uiso 1 1 calc GR . . . .
H42C H 0.2715 0.6238 0.4955 0.163 Uiso 1 1 calc GR . . . .
C14 C 0.2849(6) 0.6607(7) 0.3462(13) 0.052(5) Uani 1 1 d . . . . .
C15 C 0.2690(5) 0.6084(5) 0.2912(14) 0.039(4) Uani 1 1 d . . . . .
C16 C 0.2433(5) 0.6097(6) 0.2006(12) 0.033(3) Uani 1 1 d . . . . .
H38 H 0.2360 0.6444 0.1722 0.039 Uiso 1 1 calc R . . . .
C17 C 0.2273(4) 0.5637(5) 0.1480(12) 0.028(3) Uani 1 1 d . . . . .
C18 C 0.1975(5) 0.5692(7) 0.0470(11) 0.036(4) Uani 1 1 d . . . . .
C19 C 0.1888(7) 0.6279(8) 0.0163(14) 0.067(6) Uani 1 1 d . . . . .
H34A H 0.2190 0.6448 -0.0043 0.100 Uiso 1 1 calc GR . . . .
H34B H 0.1754 0.6480 0.0747 0.100 Uiso 1 1 calc GR . . . .
H34C H 0.1664 0.6291 -0.0415 0.100 Uiso 1 1 calc GR . . . .
C20 C 0.2235(8) 0.5398(11) -0.0364(16) 0.083(8) Uani 1 1 d . . . . .
H33A H 0.2052 0.5423 -0.1005 0.124 Uiso 1 1 calc GR . . . .
H33B H 0.2273 0.5013 -0.0172 0.124 Uiso 1 1 calc GR . . . .
H33C H 0.2549 0.5565 -0.0463 0.124 Uiso 1 1 calc GR . . . .
C21 C 0.1490(6) 0.5435(9) 0.0681(16) 0.072(7) Uani 1 1 d . . . . .
H35A H 0.1328 0.5363 0.0027 0.108 Uiso 1 1 calc GR . . . .
H35B H 0.1297 0.5687 0.1094 0.108 Uiso 1 1 calc GR . . . .
H35C H 0.1533 0.5092 0.1057 0.108 Uiso 1 1 calc GR . . . .
C22 C 0.2398(7) 0.2989(7) 0.4702(14) 0.057(5) Uani 1 1 d . . . . .
H19A H 0.2140 0.3248 0.4547 0.085 Uiso 1 1 calc GR . . . .
H19B H 0.2265 0.2666 0.5043 0.085 Uiso 1 1 calc GR . . . .
H19C H 0.2554 0.2879 0.4061 0.085 Uiso 1 1 calc GR . . . .
C23 C 0.2495(8) 0.3454(8) 0.6364(18) 0.076(6) Uani 1 1 d . U . . .
H20A H 0.2727 0.3587 0.6869 0.114 Uiso 1 1 calc GR . . . .
H20B H 0.2314 0.3150 0.6660 0.114 Uiso 1 1 calc GR . . . .
H20C H 0.2277 0.3751 0.6181 0.114 Uiso 1 1 calc GR . . . .
C24 C 0.3133(8) 0.2842(8) 0.5706(15) 0.072(6) Uani 1 1 d . . . . .
H21A H 0.3332 0.2756 0.5109 0.108 Uiso 1 1 calc GR . . . .
H21B H 0.2977 0.2509 0.5952 0.108 Uiso 1 1 calc GR . . . .
H21C H 0.3333 0.2994 0.6255 0.108 Uiso 1 1 calc GR . . . .
C25 C 0.2757(7) 0.3259(7) 0.5401(12) 0.046(5) Uani 1 1 d . . . . .
C26 C 0.2978(5) 0.3761(6) 0.4869(10) 0.032(3) Uani 1 1 d . . . . .
C27 C 0.3327(6) 0.4049(7) 0.5389(12) 0.043(4) Uani 1 1 d . . . . .
H16 H 0.3430 0.3911 0.6036 0.052 Uiso 1 1 calc R . . . .
C28 C 0.3538(5) 0.4525(6) 0.5033(11) 0.028(3) Uani 1 1 d . . . . .
C29 C 0.3946(6) 0.4781(7) 0.5657(11) 0.040(4) Uani 1 1 d . . . . .
C30 C 0.4374(6) 0.4396(8) 0.5591(14) 0.060(4) Uani 1 1 d . U . . .
H13A H 0.4499 0.4396 0.4887 0.090 Uiso 1 1 calc GR . . . .
H13B H 0.4275 0.4024 0.5777 0.090 Uiso 1 1 calc GR . . . .
H13C H 0.4623 0.4520 0.6066 0.090 Uiso 1 1 calc GR . . . .
C31 C 0.3815(6) 0.4847(7) 0.6798(12) 0.048(4) Uani 1 1 d . . . . .
H12A H 0.4085 0.5009 0.7169 0.072 Uiso 1 1 calc GR . . . .
H12B H 0.3742 0.4488 0.7093 0.072 Uiso 1 1 calc GR . . . .
H12C H 0.3537 0.5085 0.6861 0.072 Uiso 1 1 calc GR . . . .
C32 C 0.4073(7) 0.5335(8) 0.5208(16) 0.064(6) Uani 1 1 d . . . . .
H11A H 0.3801 0.5583 0.5281 0.096 Uiso 1 1 calc GR . . . .
H11B H 0.4152 0.5294 0.4478 0.096 Uiso 1 1 calc GR . . . .
H11C H 0.4348 0.5486 0.5576 0.096 Uiso 1 1 calc GR . . . .
C33 C 0.4324(6) 0.5348(9) 0.1217(18) 0.085(8) Uani 1 1 d . . . . .
H32A H 0.4260 0.5384 0.1955 0.128 Uiso 1 1 calc GR . . . .
H32B H 0.4527 0.5652 0.0990 0.128 Uiso 1 1 calc GR . . . .
H32C H 0.4488 0.5001 0.1086 0.128 Uiso 1 1 calc GR . . . .
C34 C 0.3630(7) 0.5919(8) 0.0889(17) 0.072(6) Uani 1 1 d . . . . .
H31A H 0.3320 0.5942 0.0543 0.108 Uiso 1 1 calc GR . . . .
H31B H 0.3835 0.6216 0.0648 0.108 Uiso 1 1 calc GR . . . .
H31C H 0.3584 0.5951 0.1634 0.108 Uiso 1 1 calc GR . . . .
C35 C 0.3945(7) 0.5324(9) -0.0507(14) 0.070(6) Uani 1 1 d . . . . .
H30A H 0.4118 0.4986 -0.0668 0.105 Uiso 1 1 calc GR . . . .
H30B H 0.4132 0.5639 -0.0737 0.105 Uiso 1 1 calc GR . . . .
H30C H 0.3636 0.5322 -0.0859 0.105 Uiso 1 1 calc GR . . . .
C36 C 0.3867(6) 0.5360(7) 0.0639(12) 0.038(4) Uani 1 1 d . . . . .
C37 C 0.3542(5) 0.4909(6) 0.1090(11) 0.028(3) Uani 1 1 d . . . . .
C38 C 0.3379(5) 0.4476(6) 0.0487(11) 0.032(3) Uani 1 1 d . . . . .
H27 H 0.3485 0.4456 -0.0206 0.038 Uiso 1 1 calc R . . . .
C39 C 0.3070(5) 0.4070(6) 0.0839(10) 0.025(3) Uani 1 1 d . . . . .
C40 C 0.3413(7) 0.3295(9) -0.0170(19) 0.085(8) Uani 1 1 d . . . . .
H23A H 0.3567 0.3156 0.0454 0.128 Uiso 1 1 calc GR . . . .
H23B H 0.3628 0.3553 -0.0516 0.128 Uiso 1 1 calc GR . . . .
H23C H 0.3342 0.2990 -0.0633 0.128 Uiso 1 1 calc GR . . . .
C41 C 0.2692(8) 0.3796(8) -0.0816(13) 0.067(6) Uani 1 1 d . U . . .
H24A H 0.2576 0.3486 -0.1224 0.101 Uiso 1 1 calc GR . . . .
H24B H 0.2909 0.4018 -0.1235 0.101 Uiso 1 1 calc GR . . . .
H24C H 0.2422 0.4021 -0.0597 0.101 Uiso 1 1 calc GR . . . .
C42 C 0.2620(7) 0.3181(7) 0.0630(13) 0.049(5) Uani 1 1 d . . . . .
H22A H 0.2546 0.2885 0.0148 0.074 Uiso 1 1 calc GR . . . .
H22B H 0.2325 0.3367 0.0830 0.074 Uiso 1 1 calc GR . . . .
H22C H 0.2774 0.3028 0.1243 0.074 Uiso 1 1 calc GR . . . .

loop_
_atom_site_aniso_label
_atom_site_aniso_U_11
_atom_site_aniso_U_22
_atom_site_aniso_U_33
_atom_site_aniso_U_23
_atom_site_aniso_U_13
_atom_site_aniso_U_12
Gd1 0.0262(2) 0.0200(3) 0.0209(2) -0.0030(3) 0.0003(3) -0.0015(3)
Gd2 0.0303(3) 0.0262(3) 0.0270(3) -0.0044(4) -0.0019(3) 0.0046(3)
O1A 0.044(6) 0.039(6) 0.037(6) -0.006(5) 0.005(5) -0.007(5)
O2A 0.047(6) 0.036(7) 0.031(6) 0.003(5) 0.006(5) 0.004(5)
O3A 0.041(6) 0.040(6) 0.034(6) 0.001(5) -0.005(4) 0.006(5)
O4A 0.035(5) 0.034(6) 0.027(5) -0.003(4) -0.002(4) 0.010(4)
O5A 0.036(6) 0.027(6) 0.039(6) -0.005(5) -0.002(4) 0.002(4)
O6A 0.039(5) 0.032(5) 0.037(6) -0.005(4) -0.007(5) 0.007(5)
N1A 0.042(7) 0.032(7) 0.023(6) -0.005(6) -0.003(5) 0.003(6)
N2A 0.031(6) 0.033(7) 0.029(6) 0.000(5) 0.002(5) 0.006(5)
C1A 0.049(10) 0.039(10) 0.046(10) -0.006(8) -0.013(8) 0.004(8)
C2A 0.046(10) 0.041(11) 0.056(11) -0.004(9) -0.002(8) -0.007(8)
C3A 0.028(8) 0.074(14) 0.055(11) -0.010(9) -0.002(7) -0.005(8)
C4A 0.033(8) 0.050(11) 0.039(10) 0.002(7) -0.004(6) 0.007(7)
C5A 0.031(8) 0.040(10) 0.030(8) 0.008(7) -0.009(6) 0.008(6)
C6A 0.034(8) 0.040(10) 0.027(7) -0.007(7) 0.003(6) 0.016(7)
C7A 0.042(8) 0.040(9) 0.045(11) -0.003(7) -0.009(7) 0.020(7)
C8A 0.046(9) 0.033(8) 0.039(10) 0.001(7) 0.000(7) 0.008(7)
C9A 0.040(9) 0.042(10) 0.035(8) 0.005(7) 0.001(7) 0.005(7)
C10A 0.034(8) 0.029(8) 0.044(9) 0.009(7) -0.010(7) 0.001(6)
C11A 0.040(10) 0.057(13) 0.079(14) -0.024(11) -0.006(9) -0.010(9)
C12A 0.060(12) 0.041(12) 0.086(16) -0.020(11) -0.003(11) -0.003(9)
C13A 0.075(13) 0.076(15) 0.068(16) -0.049(12) 0.010(11) -0.007(11)
C14A 0.044(10) 0.058(12) 0.048(10) -0.030(9) 0.016(8) -0.005(8)
C15A 0.028(8) 0.050(11) 0.043(9) -0.012(8) 0.001(7) 0.004(7)
C16A 0.037(9) 0.052(12) 0.031(8) -0.002(8) 0.005(7) 0.005(8)
C17A 0.041(9) 0.043(10) 0.036(9) 0.012(8) 0.007(7) 0.010(7)
C18A 0.073(12) 0.038(11) 0.037(9) -0.009(8) 0.021(9) -0.012(9)
C22A 0.100(14) 0.076(13) 0.068(12) -0.005(11) -0.025(11) 0.000(11)
C23A 0.098(14) 0.105(15) 0.045(10) 0.025(10) 0.009(10) -0.014(12)
C24A 0.060(11) 0.090(14) 0.050(10) -0.008(10) -0.012(9) 0.018(10)
C25A 0.072(13) 0.043(12) 0.033(9) -0.002(8) 0.001(8) -0.003(8)
C26A 0.052(10) 0.032(10) 0.028(8) 0.001(7) 0.004(7) 0.020(8)
C27A 0.049(10) 0.049(12) 0.026(8) 0.008(8) 0.004(7) 0.002(8)
C28A 0.044(8) 0.029(8) 0.030(8) 0.012(6) 0.009(6) 0.007(7)
C29A 0.033(8) 0.025(8) 0.048(9) 0.006(7) -0.002(7) 0.001(6)
C30A 0.046(10) 0.036(11) 0.092(15) -0.004(10) -0.001(9) -0.007(8)
C31A 0.035(9) 0.046(11) 0.055(10) 0.014(8) 0.002(7) 0.000(7)
C32A 0.055(12) 0.080(17) 0.061(12) 0.021(11) -0.003(10) 0.006(11)
C36A 0.032(8) 0.040(10) 0.043(9) 0.002(8) -0.003(7) 0.003(7)
C37A 0.020(6) 0.034(9) 0.039(8) 0.004(7) 0.008(6) 0.006(6)
C38A 0.046(9) 0.032(9) 0.036(8) 0.007(7) 0.005(7) -0.006(7)
C39A 0.036(8) 0.033(8) 0.031(8) -0.006(6) 0.004(5) 0.001(6)
C40A 0.038(7) 0.029(7) 0.057(10) -0.022(9) 0.000(7) 0.001(7)
O1 0.044(5) 0.023(5) 0.031(5) 0.000(4) -0.016(5) 0.006(5)
O2 0.038(5) 0.018(5) 0.038(6) 0.000(4) -0.005(4) -0.004(4)
O3 0.044(6) 0.022(6) 0.029(5) 0.003(4) 0.000(5) -0.010(5)
O4 0.026(5) 0.019(5) 0.026(5) 0.007(4) -0.003(4) -0.004(4)
O5 0.038(6) 0.021(6) 0.026(5) -0.007(4) -0.003(4) -0.005(4)
O6 0.031(5) 0.025(5) 0.025(5) -0.005(4) 0.003(4) -0.010(4)
N1 0.027(5) 0.030(6) 0.033(7) -0.005(6) 0.000(5) 0.010(4)
N2 0.031(7) 0.032(8) 0.041(8) -0.009(6) 0.008(6) -0.008(5)
C1 0.032(7) 0.028(8) 0.030(7) -0.006(6) -0.003(6) -0.010(6)
C2 0.028(8) 0.035(9) 0.037(8) -0.004(7) -0.008(6) 0.001(6)
C3 0.038(8) 0.046(10) 0.048(12) -0.012(9) -0.004(8) -0.011(7)
C4 0.022(7) 0.037(9) 0.042(9) -0.001(7) 0.005(6) -0.007(6)
C5 0.022(7) 0.037(9) 0.030(8) -0.009(7) 0.013(5) -0.001(6)
C6 0.029(7) 0.034(9) 0.044(9) -0.010(7) 0.009(6) -0.001(6)
C7 0.054(11) 0.072(14) 0.052(11) -0.035(11) 0.033(9) -0.019(10)
C7AA 0.037(8) 0.036(9) 0.039(9) -0.013(7) 0.006(6) -0.010(7)
C8 0.064(12) 0.080(14) 0.054(13) -0.035(11) 0.028(10) -0.025(10)
C9 0.050(7) 0.073(9) 0.056(7) -0.014(7) -0.006(6) 0.007(6)
C10 0.036(9) 0.050(11) 0.047(11) -0.018(8) 0.011(7) -0.004(7)
C11 0.054(11) 0.070(13) 0.124(16) -0.017(12) -0.036(11) 0.003(10)
C12 0.076(12) 0.038(9) 0.079(12) -0.017(13) -0.039(13) 0.008(8)
C13 0.18(3) 0.069(18) 0.074(17) -0.036(14) 0.002(18) -0.035(17)
C14 0.054(10) 0.034(9) 0.068(11) -0.020(8) -0.048(9) 0.018(8)
C15 0.042(8) 0.021(7) 0.053(10) -0.004(7) -0.039(8) 0.006(5)
C16 0.034(8) 0.017(7) 0.048(9) -0.005(6) -0.011(7) 0.007(6)
C17 0.031(6) 0.029(7) 0.025(6) -0.001(7) 0.003(7) -0.004(5)
C18 0.041(9) 0.039(10) 0.028(8) 0.001(7) -0.011(6) 0.001(7)
C19 0.095(16) 0.052(13) 0.053(12) -0.001(10) -0.036(11) 0.008(11)
C20 0.085(16) 0.13(2) 0.037(11) -0.001(13) -0.026(11) 0.038(15)
C21 0.052(12) 0.09(2) 0.070(14) 0.014(13) -0.026(10) -0.010(11)
C22 0.084(13) 0.033(10) 0.053(11) 0.004(9) 0.020(10) -0.017(9)
C23 0.107(12) 0.060(11) 0.060(11) 0.000(10) 0.024(10) -0.021(10)
C24 0.107(17) 0.047(13) 0.062(13) 0.011(11) -0.004(12) 0.014(12)
C25 0.090(14) 0.025(9) 0.023(8) 0.001(6) 0.012(9) -0.006(9)
C26 0.057(9) 0.021(7) 0.019(7) 0.001(6) 0.006(6) -0.005(6)
C27 0.063(11) 0.031(9) 0.036(9) 0.013(7) -0.015(8) -0.010(8)
C28 0.035(8) 0.024(8) 0.026(7) 0.005(6) -0.006(6) 0.003(6)
C29 0.048(9) 0.042(11) 0.029(8) 0.008(7) -0.010(6) -0.001(8)
C30 0.050(7) 0.073(9) 0.056(7) -0.014(7) -0.006(6) 0.007(6)
C31 0.058(10) 0.045(12) 0.041(10) 0.001(8) -0.009(8) -0.007(8)
C32 0.074(14) 0.056(14) 0.062(13) 0.020(11) -0.024(11) -0.037(11)
C33 0.059(12) 0.093(17) 0.105(19) 0.062(15) -0.020(12) -0.049(12)
C34 0.078(14) 0.046(13) 0.092(16) 0.009(12) 0.027(12) 0.006(11)
C35 0.089(15) 0.065(14) 0.056(12) 0.008(11) 0.021(10) -0.024(12)
C36 0.045(9) 0.040(11) 0.029(8) 0.007(7) 0.000(7) -0.007(8)
C37 0.033(8) 0.027(8) 0.022(7) 0.000(6) -0.006(6) 0.002(6)
C38 0.046(9) 0.030(8) 0.020(7) -0.007(6) 0.010(6) -0.017(7)
C39 0.028(7) 0.027(8) 0.020(7) 0.002(6) 0.000(5) -0.006(6)
C40 0.062(13) 0.069(16) 0.12(2) -0.055(15) 0.035(13) -0.021(11)
C41 0.103(13) 0.059(11) 0.040(9) 0.006(8) -0.022(9) -0.028(10)
C42 0.066(12) 0.037(11) 0.045(11) -0.011(8) 0.008(9) -0.018(9)

loop_
_atom_type_symbol
_atom_type_description
_atom_type_scat_dispersion_real
_atom_type_scat_dispersion_imag
_atom_type_scat_source
C C 0.0033 0.0016 'International Tables Vol C Tables 4.2.6.8 and 6.1.1.4'
H H 0.0000 0.0000 'International Tables Vol C Tables 4.2.6.8 and 6.1.1.4'
Gd Gd -0.1653 3.9035 'International Tables Vol C Tables 4.2.6.8 and 6.1.1.4'
N N 0.0061 0.0033 'International Tables Vol C Tables 4.2.6.8 and 6.1.1.4'
O O 0.0106 0.0060 'International Tables Vol C Tables 4.2.6.8 and 6.1.1.4'

loop_
_geom_angle_atom_site_label_1
_geom_angle_atom_site_label_2
_geom_angle_atom_site_label_3
_geom_angle
_geom_angle_site_symmetry_1
_geom_angle_site_symmetry_3
O1 Gd1 O2 72.5(3) . .
O1 Gd1 O3 137.3(3) . .
O1 Gd1 O4 79.5(3) . .
O1 Gd1 O6 144.4(3) . .
O1 Gd1 N1 109.4(3) . .
O1 Gd1 N2 71.0(4) . .
O2 Gd1 O3 140.6(3) . .
O2 Gd1 O6 80.9(3) . .
O2 Gd1 N1 72.5(4) . .
O2 Gd1 N2 104.5(4) . .
O3 Gd1 N1 72.6(4) . .
O3 Gd1 N2 73.8(4) . .
O4 Gd1 O2 147.8(3) . .
O4 Gd1 O3 71.6(3) . .
O4 Gd1 O6 115.9(3) . .
O4 Gd1 N1 133.5(4) . .
O4 Gd1 N2 80.4(4) . .
O5 Gd1 O1 81.0(3) . .
O5 Gd1 O2 82.8(3) . .
O5 Gd1 O3 120.7(4) . .
O5 Gd1 O4 77.3(3) . .
O5 Gd1 O6 72.3(3) . .
O5 Gd1 N1 148.0(4) . .
O5 Gd1 N2 146.9(4) . .
O6 Gd1 O3 77.8(3) . .
O6 Gd1 N1 83.9(3) . .
O6 Gd1 N2 140.3(3) . .
N1 Gd1 N2 61.6(4) . .
O1A Gd2 O2A 72.2(4) . .
O1A Gd2 O3A 140.2(4) . .
O1A Gd2 O4A 85.7(4) . .
O1A Gd2 O5A 82.3(4) . .
O1A Gd2 O6A 142.4(3) . .
O1A Gd2 N1A 100.7(4) . .
O1A Gd2 N2A 70.6(4) . .
O2A Gd2 N1A 71.5(4) . .
O2A Gd2 N2A 110.5(4) . .
O3A Gd2 O2A 139.2(4) . .
O3A Gd2 N1A 77.0(3) . .
O3A Gd2 N2A 74.1(3) . .
O4A Gd2 O2A 148.6(3) . .
O4A Gd2 O3A 71.3(3) . .
O4A Gd2 O6A 113.6(3) . .
O4A Gd2 N1A 136.2(4) . .
O4A Gd2 N2A 81.4(4) . .
O5A Gd2 O2A 80.2(3) . .
O5A Gd2 O3A 120.1(3) . .
O5A Gd2 O4A 74.9(3) . .
O5A Gd2 O6A 73.1(3) . .
O5A Gd2 N1A 148.8(4) . .
O5A Gd2 N2A 145.1(4) . .
O6A Gd2 O2A 75.9(4) . .
O6A Gd2 O3A 77.3(3) . .
O6A Gd2 N1A 87.2(4) . .
O6A Gd2 N2A 141.0(3) . .
N1A Gd2 N2A 61.0(4) . .
C15A O1A Gd2 139.5(11) . .
C17A O2A Gd2 136.3(11) . .
C26A O3A Gd2 134.9(10) . .
C28A O4A Gd2 138.5(10) . .
C37A O5A Gd2 134.3(9) . .
C39A O6A Gd2 133.3(8) . .
C1A N1A Gd2 116.6(10) . .
C5A N1A Gd2 125.2(10) . .
C5A N1A C1A 118.0(13) . .
C6A N2A Gd2 122.6(10) . .
C10A N2A Gd2 120.4(9) . .
C10A N2A C6A 116.5(13) . .
N1A C1A H1A 118.5 . .
N1A C1A C2A 123.0(16) . .
C2A C1A H1A 118.5 . .
C1A C2A H2A 121.2 . .
C3A C2A C1A 117.6(16) . .
C3A C2A H2A 121.2 . .
C2A C3A H3A 120.0 . .
C2A C3A C4A 120.0(15) . .
C4A C3A H3A 120.0 . .
C3A C4A H4A 120.6 . .
C5A C4A C3A 118.8(15) . .
C5A C4A H4A 120.6 . .
N1A C5A C4A 122.6(15) . .
N1A C5A C6A 115.3(12) . .
C4A C5A C6A 122.1(13) . .
N2A C6A C5A 115.3(13) . .
N2A C6A C7A 121.6(15) . .
C7A C6A C5A 123.1(13) . .
C6A C7A H7A 120.2 . .
C6A C7A C8A 119.7(14) . .
C8A C7A H7A 120.2 . .
C7A C8A H8A 120.4 . .
C9A C8A C7A 119.3(15) . .
C9A C8A H8A 120.4 . .
C8A C9A H9A 121.1 . .
C8A C9A C10A 117.9(15) . .
C10A C9A H9A 121.1 . .
N2A C10A C9A 125.1(14) . .
N2A C10A H10A 117.4 . .
C9A C10A H10A 117.4 . .
H11D C11A H11E 109.5 . .
H11D C11A H11F 109.5 . .
H11E C11A H11F 109.5 . .
C14A C11A H11D 109.5 . .
C14A C11A H11E 109.5 . .
C14A C11A H11F 109.5 . .
H12D C12A H12E 109.5 . .
H12D C12A H12F 109.5 . .
H12E C12A H12F 109.5 . .
C14A C12A H12D 109.5 . .
C14A C12A H12E 109.5 . .
C14A C12A H12F 109.5 . .
H13D C13A H13E 109.5 . .
H13D C13A H13F 109.5 . .
H13E C13A H13F 109.5 . .
C14A C13A H13D 109.5 . .
C14A C13A H13E 109.5 . .
C14A C13A H13F 109.5 . .
C11A C14A C12A 109.3(16) . .
C11A C14A C13A 110.0(15) . .
C11A C14A C15A 107.6(14) . .
C12A C14A C13A 108.5(16) . .
C15A C14A C12A 108.6(14) . .
C15A C14A C13A 112.9(15) . .
O1A C15A C14A 115.1(15) . .
O1A C15A C16A 124.1(16) . .
C16A C15A C14A 120.8(15) . .
C15A C16A H16A 118.5 . .
C15A C16A C17A 123.0(15) . .
C17A C16A H16A 118.5 . .
O2A C17A C16A 124.9(15) . .
O2A C17A C18A 116.4(15) . .
C16A C17A C18A 118.7(14) . .
C17A C18A C20A 103(2) . .
C17A C18A C84 116(2) . .
C17A C18A C86 105.8(16) . .
C19A C18A C17A 111(2) . .
C19A C18A C20A 97(3) . .
C21A C18A C17A 115(2) . .
C21A C18A C19A 120(3) . .
C21A C18A C20A 108(3) . .
C84 C18A C86 109(2) . .
C85A C18A C17A 111(2) . .
C85A C18A C84 112(2) . .
C85A C18A C86 103(2) . .
H22D C22A H22E 109.5 . .
H22D C22A H22F 109.5 . .
H22E C22A H22F 109.5 . .
C25A C22A H22D 109.5 . .
C25A C22A H22E 109.5 . .
C25A C22A H22F 109.5 . .
H23D C23A H23E 109.5 . .
H23D C23A H23F 109.5 . .
H23E C23A H23F 109.5 . .
C25A C23A H23D 109.5 . .
C25A C23A H23E 109.5 . .
C25A C23A H23F 109.5 . .
H24D C24A H24E 109.5 . .
H24D C24A H24F 109.5 . .
H24E C24A H24F 109.5 . .
C25A C24A H24D 109.5 . .
C25A C24A H24E 109.5 . .
C25A C24A H24F 109.5 . .
C22A C25A C24A 108.2(16) . .
C22A C25A C26A 107.6(15) . .
C23A C25A C22A 109.8(17) . .
C23A C25A C24A 109.2(17) . .
C23A C25A C26A 115.9(16) . .
C24A C25A C26A 105.8(13) . .
O3A C26A C25A 114.9(15) . .
O3A C26A C27A 124.5(14) . .
C27A C26A C25A 120.6(15) . .
C26A C27A H27A 117.7 . .
C28A C27A C26A 124.6(15) . .
C28A C27A H27A 117.7 . .
O4A C28A C27A 123.2(14) . .
O4A C28A C29A 114.0(13) . .
C27A C28A C29A 122.8(13) . .
C30A C29A C28A 107.8(13) . .
C31A C29A C28A 108.4(13) . .
C31A C29A C30A 108.4(14) . .
C31A C29A C32A 108.7(14) . .
C32A C29A C28A 114.7(13) . .
C32A C29A C30A 108.7(14) . .
C29A C30A H30D 109.5 . .
C29A C30A H30E 109.5 . .
C29A C30A H30F 109.5 . .
H30D C30A H30E 109.5 . .
H30D C30A H30F 109.5 . .
H30E C30A H30F 109.5 . .
C29A C31A H31D 109.5 . .
C29A C31A H31E 109.5 . .
C29A C31A H31F 109.5 . .
H31D C31A H31E 109.5 . .
H31D C31A H31F 109.5 . .
H31E C31A H31F 109.5 . .
C29A C32A H32D 109.5 . .
C29A C32A H32E 109.5 . .
C29A C32A H32F 109.5 . .
H32D C32A H32E 109.5 . .
H32D C32A H32F 109.5 . .
H32E C32A H32F 109.5 . .
C37A C36A C33A 108.5(19) . .
C37A C36A C35A 106.6(19) . .
C37A C36A C73 111.6(17) . .
C33A C36A C35A 104(2) . .
C34A C36A C37A 114(2) . .
C34A C36A C33A 114(3) . .
C34A C36A C35A 109(3) . .
C74 C36A C37A 112.6(17) . .
C74 C36A C73 109(2) . .
C74 C36A C75A 113(2) . .
C75A C36A C37A 106.2(18) . .
C75A C36A C73 104(2) . .
O5A C37A C36A 114.8(13) . .
O5A C37A C38A 123.2(14) . .
C38A C37A C36A 122.0(13) . .
C37A C38A H38A 118.1 . .
C39A C38A C37A 123.8(14) . .
C39A C38A H38A 118.1 . .
O6A C39A C38A 126.0(14) . .
O6A C39A C40A 114.6(12) . .
C38A C39A C40A 119.4(14) . .
C39A C40A C66A 107.6(19) . .
C39A C40A C67 113(2) . .
C41A C40A C39A 113.6(18) . .
C41A C40A C65A 111(2) . .
C43A C40A C39A 106.2(19) . .
C43A C40A C41A 107(2) . .
C43A C40A C65A 112(2) . .
C65A C40A C39A 106.9(19) . .
C42A C40A C39A 111(2) . .
C42A C40A C66A 107(3) . .
C42A C40A C67 112(3) . .
C66A C40A C67 106(3) . .
C18A C19A H19D 109.5 . .
C18A C19A H19E 109.5 . .
C18A C19A H19F 109.5 . .
H19D C19A H19E 109.5 . .
H19D C19A H19F 109.5 . .
H19E C19A H19F 109.5 . .
C18A C20A H20D 109.5 . .
C18A C20A H20E 109.5 . .
C18A C20A H20F 109.5 . .
H20D C20A H20E 109.5 . .
H20D C20A H20F 109.5 . .
H20E C20A H20F 109.5 . .
C18A C21A H21D 109.5 . .
C18A C21A H21E 109.5 . .
C18A C21A H21F 109.5 . .
H21D C21A H21E 109.5 . .
H21D C21A H21F 109.5 . .
H21E C21A H21F 109.5 . .
C36A C33A H33D 109.5 . .
C36A C33A H33E 109.5 . .
C36A C33A H33F 109.5 . .
H33D C33A H33E 109.5 . .
H33D C33A H33F 109.5 . .
H33E C33A H33F 109.5 . .
C36A C34A H34D 109.5 . .
C36A C34A H34E 109.5 . .
C36A C34A H34F 109.5 . .
H34D C34A H34E 109.5 . .
H34D C34A H34F 109.5 . .
H34E C34A H34F 109.5 . .
C36A C35A H35D 109.5 . .
C36A C35A H35E 109.5 . .
C36A C35A H35F 109.5 . .
H35D C35A H35E 109.5 . .
H35D C35A H35F 109.5 . .
H35E C35A H35F 109.5 . .
C40A C41A H41D 109.5 . .
C40A C41A H41E 109.5 . .
C40A C41A H41F 109.5 . .
H41D C41A H41E 109.5 . .
H41D C41A H41F 109.5 . .
H41E C41A H41F 109.5 . .
C40A C43A H43D 109.5 . .
C40A C43A H43E 109.5 . .
C40A C43A H43F 109.5 . .
H43D C43A H43E 109.5 . .
H43D C43A H43F 109.5 . .
H43E C43A H43F 109.5 . .
C40A C65A H65A 109.5 . .
C40A C65A H65B 109.5 . .
C40A C65A H65C 109.5 . .
H65A C65A H65B 109.5 . .
H65A C65A H65C 109.5 . .
H65B C65A H65C 109.5 . .
C40A C42A H42D 109.5 . .
C40A C42A H42E 109.5 . .
C40A C42A H42F 109.5 . .
H42D C42A H42E 109.5 . .
H42D C42A H42F 109.5 . .
H42E C42A H42F 109.5 . .
C40A C66A H66A 109.5 . .
C40A C66A H66B 109.5 . .
C40A C66A H66C 109.5 . .
H66A C66A H66B 109.5 . .
H66A C66A H66C 109.5 . .
H66B C66A H66C 109.5 . .
C40A C67 H67A 109.5 . .
C40A C67 H67B 109.5 . .
C40A C67 H67C 109.5 . .
H67A C67 H67B 109.5 . .
H67A C67 H67C 109.5 . .
H67B C67 H67C 109.5 . .
C36A C73 H73A 109.5 . .
C36A C73 H73B 109.5 . .
C36A C73 H73C 109.5 . .
H73A C73 H73B 109.5 . .
H73A C73 H73C 109.5 . .
H73B C73 H73C 109.5 . .
C36A C74 H74A 109.5 . .
C36A C74 H74B 109.5 . .
C36A C74 H74C 109.5 . .
H74A C74 H74B 109.5 . .
H74A C74 H74C 109.5 . .
H74B C74 H74C 109.5 . .
C36A C75A H75A 109.5 . .
C36A C75A H75B 109.5 . .
C36A C75A H75C 109.5 . .
H75A C75A H75B 109.5 . .
H75A C75A H75C 109.5 . .
H75B C75A H75C 109.5 . .
C18A C84 H84A 109.5 . .
C18A C84 H84B 109.5 . .
C18A C84 H84C 109.5 . .
H84A C84 H84B 109.5 . .
H84A C84 H84C 109.5 . .
H84B C84 H84C 109.5 . .
C18A C85A H85A 109.5 . .
C18A C85A H85B 109.5 . .
C18A C85A H85C 109.5 . .
H85A C85A H85B 109.5 . .
H85A C85A H85C 109.5 . .
H85B C85A H85C 109.5 . .
C18A C86 H86A 109.5 . .
C18A C86 H86B 109.5 . .
C18A C86 H86C 109.5 . .
H86A C86 H86B 109.5 . .
H86A C86 H86C 109.5 . .
H86B C86 H86C 109.5 . .
C15 O1 Gd1 135.3(9) . .
C17 O2 Gd1 136.6(9) . .
C26 O3 Gd1 131.9(9) . .
C28 O4 Gd1 136.2(9) . .
C37 O5 Gd1 134.6(10) . .
C39 O6 Gd1 134.5(9) . .
C1 N1 Gd1 117.8(9) . .
C1 N1 C5 119.2(11) . .
C5 N1 Gd1 122.6(9) . .
C6 N2 Gd1 122.4(10) . .
C10 N2 Gd1 120.0(10) . .
C10 N2 C6 117.3(13) . .
N1 C1 H10 118.5 . .
N1 C1 C2 123.0(14) . .
C2 C1 H10 118.5 . .
C1 C2 H9 120.6 . .
C3 C2 C1 118.8(14) . .
C3 C2 H9 120.6 . .
C2 C3 H8 120.4 . .
C2 C3 C4 119.1(14) . .
C4 C3 H8 120.4 . .
C3 C4 H7 120.7 . .
C5 C4 C3 118.5(14) . .
C5 C4 H7 120.7 . .
N1 C5 C4 121.3(13) . .
N1 C5 C6 117.2(12) . .
C4 C5 C6 121.4(12) . .
N2 C6 C5 115.4(12) . .
N2 C6 C7 120.2(15) . .
C7 C6 C5 124.3(13) . .
C6 C7 H4 119.3 . .
C8 C7 C6 121.4(16) . .
C8 C7 H4 119.3 . .
C40 C7AA C39 109.2(13) . .
C41 C7AA C39 109.3(14) . .
C41 C7AA C40 112.0(16) . .
C41 C7AA C42 106.0(14) . .
C42 C7AA C39 111.3(12) . .
C42 C7AA C40 109.1(16) . .
C7 C8 H3 121.2 . .
C7 C8 C9 117.6(18) . .
C9 C8 H3 121.2 . .
C8 C9 H2 121.1 . .
C10 C9 C8 117.9(19) . .
C10 C9 H2 121.1 . .
N2 C10 C9 125.5(17) . .
N2 C10 H1 117.2 . .
C9 C10 H1 117.2 . .
H43A C11 H43B 109.5 . .
H43A C11 H43C 109.5 . .
H43B C11 H43C 109.5 . .
C14 C11 H43A 109.5 . .
C14 C11 H43B 109.5 . .
C14 C11 H43C 109.5 . .
H41A C12 H41B 109.5 . .
H41A C12 H41C 109.5 . .
H41B C12 H41C 109.5 . .
C14 C12 H41A 109.5 . .
C14 C12 H41B 109.5 . .
C14 C12 H41C 109.5 . .
H42A C13 H42B 109.5 . .
H42A C13 H42C 109.5 . .
H42B C13 H42C 109.5 . .
C14 C13 H42A 109.5 . .
C14 C13 H42B 109.5 . .
C14 C13 H42C 109.5 . .
C11 C14 C12 116.2(17) . .
C11 C14 C13 100.2(16) . .
C11 C14 C15 110.9(14) . .
C12 C14 C13 104.0(17) . .
C12 C14 C15 115.5(13) . .
C15 C14 C13 108.2(16) . .
O1 C15 C14 113.3(13) . .
O1 C15 C16 124.5(12) . .
C16 C15 C14 122.1(12) . .
C15 C16 H38 117.6 . .
C15 C16 C17 124.7(13) . .
C17 C16 H38 117.6 . .
O2 C17 C16 124.3(14) . .
O2 C17 C18 114.6(12) . .
C16 C17 C18 121.1(12) . .
C19 C18 C17 113.0(13) . .
C19 C18 C21 107.2(15) . .
C20 C18 C17 107.9(13) . .
C20 C18 C19 110.2(16) . .
C20 C18 C21 111.6(17) . .
C21 C18 C17 107.0(13) . .
C18 C19 H34A 109.5 . .
C18 C19 H34B 109.5 . .
C18 C19 H34C 109.5 . .
H34A C19 H34B 109.5 . .
H34A C19 H34C 109.5 . .
H34B C19 H34C 109.5 . .
C18 C20 H33A 109.5 . .
C18 C20 H33B 109.5 . .
C18 C20 H33C 109.5 . .
H33A C20 H33B 109.5 . .
H33A C20 H33C 109.5 . .
H33B C20 H33C 109.5 . .
C18 C21 H35A 109.5 . .
C18 C21 H35B 109.5 . .
C18 C21 H35C 109.5 . .
H35A C21 H35B 109.5 . .
H35A C21 H35C 109.5 . .
H35B C21 H35C 109.5 . .
H19A C22 H19B 109.5 . .
H19A C22 H19C 109.5 . .
H19B C22 H19C 109.5 . .
C25 C22 H19A 109.5 . .
C25 C22 H19B 109.5 . .
C25 C22 H19C 109.5 . .
H20A C23 H20B 109.5 . .
H20A C23 H20C 109.5 . .
H20B C23 H20C 109.5 . .
C25 C23 H20A 109.5 . .
C25 C23 H20B 109.5 . .
C25 C23 H20C 109.5 . .
H21A C24 H21B 109.5 . .
H21A C24 H21C 109.5 . .
H21B C24 H21C 109.5 . .
C25 C24 H21A 109.5 . .
C25 C24 H21B 109.5 . .
C25 C24 H21C 109.5 . .
C22 C25 C23 108.0(16) . .
C22 C25 C24 109.2(15) . .
C22 C25 C26 110.4(13) . .
C23 C25 C26 108.2(14) . .
C24 C25 C23 109.2(16) . .
C24 C25 C26 111.8(16) . .
O3 C26 C25 116.7(13) . .
O3 C26 C27 125.1(13) . .
C27 C26 C25 118.2(13) . .
C26 C27 H16 117.7 . .
C26 C27 C28 124.6(14) . .
C28 C27 H16 117.7 . .
O4 C28 C27 124.5(14) . .
O4 C28 C29 116.5(13) . .
C27 C28 C29 119.0(13) . .
C28 C29 C31 112.0(13) . .
C30 C29 C28 107.7(14) . .
C30 C29 C31 107.8(14) . .
C32 C29 C28 109.6(13) . .
C32 C29 C30 110.1(15) . .
C32 C29 C31 109.5(16) . .
C29 C30 H13A 109.5 . .
C29 C30 H13B 109.5 . .
C29 C30 H13C 109.5 . .
H13A C30 H13B 109.5 . .
H13A C30 H13C 109.5 . .
H13B C30 H13C 109.5 . .
C29 C31 H12A 109.5 . .
C29 C31 H12B 109.5 . .
C29 C31 H12C 109.5 . .
H12A C31 H12B 109.5 . .
H12A C31 H12C 109.5 . .
H12B C31 H12C 109.5 . .
C29 C32 H11A 109.5 . .
C29 C32 H11B 109.5 . .
C29 C32 H11C 109.5 . .
H11A C32 H11B 109.5 . .
H11A C32 H11C 109.5 . .
H11B C32 H11C 109.5 . .
H32A C33 H32B 109.5 . .
H32A C33 H32C 109.5 . .
H32B C33 H32C 109.5 . .
C36 C33 H32A 109.5 . .
C36 C33 H32B 109.5 . .
C36 C33 H32C 109.5 . .
H31A C34 H31B 109.5 . .
H31A C34 H31C 109.5 . .
H31B C34 H31C 109.5 . .
C36 C34 H31A 109.5 . .
C36 C34 H31B 109.5 . .
C36 C34 H31C 109.5 . .
H30A C35 H30B 109.5 . .
H30A C35 H30C 109.5 . .
H30B C35 H30C 109.5 . .
C36 C35 H30A 109.5 . .
C36 C35 H30B 109.5 . .
C36 C35 H30C 109.5 . .
C33 C36 C34 106.4(17) . .
C33 C36 C35 111.8(16) . .
C33 C36 C37 107.6(13) . .
C35 C36 C34 108.7(16) . .
C35 C36 C37 114.7(14) . .
C37 C36 C34 107.3(14) . .
O5 C37 C36 114.0(13) . .
O5 C37 C38 124.4(14) . .
C38 C37 C36 121.5(13) . .
C37 C38 H27 118.0 . .
C39 C38 C37 124.1(13) . .
C39 C38 H27 118.0 . .
O6 C39 C7AA 117.2(12) . .
O6 C39 C38 124.3(13) . .
C38 C39 C7AA 118.5(12) . .
C7AA C40 H23A 109.5 . .
C7AA C40 H23B 109.5 . .
C7AA C40 H23C 109.5 . .
H23A C40 H23B 109.5 . .
H23A C40 H23C 109.5 . .
H23B C40 H23C 109.5 . .
C7AA C41 H24A 109.5 . .
C7AA C41 H24B 109.5 . .
C7AA C41 H24C 109.5 . .
H24A C41 H24B 109.5 . .
H24A C41 H24C 109.5 . .
H24B C41 H24C 109.5 . .
C7AA C42 H22A 109.5 . .
C7AA C42 H22B 109.5 . .
C7AA C42 H22C 109.5 . .
H22A C42 H22B 109.5 . .
H22A C42 H22C 109.5 . .
H22B C42 H22C 109.5 . .

loop_
_geom_bond_atom_site_label_1
_geom_bond_atom_site_label_2
_geom_bond_distance
_geom_bond_site_symmetry_2
Gd1 O1 2.327(9) .
Gd1 O2 2.336(9) .
Gd1 O3 2.397(9) .
Gd1 O4 2.334(9) .
Gd1 O5 2.311(10) .
Gd1 O6 2.349(9) .
Gd1 N1 2.602(10) .
Gd1 N2 2.617(13) .
Gd2 O1A 2.293(10) .
Gd2 O2A 2.370(10) .
Gd2 O3A 2.364(10) .
Gd2 O4A 2.333(10) .
Gd2 O5A 2.319(10) .
Gd2 O6A 2.335(9) .
Gd2 N1A 2.605(11) .
Gd2 N2A 2.630(12) .
O1A C15A 1.259(18) .
O2A C17A 1.244(18) .
O3A C26A 1.264(18) .
O4A C28A 1.276(15) .
O5A C37A 1.276(17) .
O6A C39A 1.256(16) .
N1A C1A 1.33(2) .
N1A C5A 1.326(18) .
N2A C6A 1.366(17) .
N2A C10A 1.334(18) .
C1A H1A 0.9500 .
C1A C2A 1.39(2) .
C2A H2A 0.9500 .
C2A C3A 1.35(2) .
C3A H3A 0.9500 .
C3A C4A 1.38(2) .
C4A H4A 0.9500 .
C4A C5A 1.357(19) .
C5A C6A 1.50(2) .
C6A C7A 1.38(2) .
C7A H7A 0.9500 .
C7A C8A 1.39(2) .
C8A H8A 0.9500 .
C8A C9A 1.360(19) .
C9A H9A 0.9500 .
C9A C10A 1.37(2) .
C10A H10A 0.9500 .
C11A H11D 0.9800 .
C11A H11E 0.9800 .
C11A H11F 0.9800 .
C11A C14A 1.53(2) .
C12A H12D 0.9800 .
C12A H12E 0.9800 .
C12A H12F 0.9800 .
C12A C14A 1.54(3) .
C13A H13D 0.9800 .
C13A H13E 0.9800 .
C13A H13F 0.9800 .
C13A C14A 1.55(2) .
C14A C15A 1.53(2) .
C15A C16A 1.40(2) .
C16A H16A 0.9500 .
C16A C17A 1.43(2) .
C17A C18A 1.54(2) .
C18A C19A 1.51(4) .
C18A C20A 1.65(5) .
C18A C21A 1.40(4) .
C18A C84 1.61(4) .
C18A C85A 1.48(4) .
C18A C86 1.61(3) .
C22A H22D 0.9800 .
C22A H22E 0.9800 .
C22A H22F 0.9800 .
C22A C25A 1.53(3) .
C23A H23D 0.9800 .
C23A H23E 0.9800 .
C23A H23F 0.9800 .
C23A C25A 1.51(2) .
C24A H24D 0.9800 .
C24A H24E 0.9800 .
C24A H24F 0.9800 .
C24A C25A 1.56(2) .
C25A C26A 1.56(2) .
C26A C27A 1.40(2) .
C27A H27A 0.9500 .
C27A C28A 1.38(2) .
C28A C29A 1.52(2) .
C29A C30A 1.52(2) .
C29A C31A 1.51(2) .
C29A C32A 1.52(2) .
C30A H30D 0.9800 .
C30A H30E 0.9800 .
C30A H30F 0.9800 .
C31A H31D 0.9800 .
C31A H31E 0.9800 .
C31A H31F 0.9800 .
C32A H32D 0.9800 .
C32A H32E 0.9800 .
C32A H32F 0.9800 .
C36A C37A 1.53(2) .
C36A C33A 1.54(4) .
C36A C34A 1.45(4) .
C36A C35A 1.60(4) .
C36A C73 1.58(4) .
C36A C74 1.43(3) .
C36A C75A 1.52(4) .
C37A C38A 1.42(2) .
C38A H38A 0.9500 .
C38A C39A 1.40(2) .
C39A C40A 1.564(19) .
C40A C41A 1.49(4) .
C40A C43A 1.48(4) .
C40A C65A 1.55(4) .
C40A C42A 1.47(5) .
C40A C66A 1.57(4) .
C40A C67 1.59(5) .
C19A H19D 0.9800 .
C19A H19E 0.9800 .
C19A H19F 0.9800 .
C20A H20D 0.9800 .
C20A H20E 0.9800 .
C20A H20F 0.9800 .
C21A H21D 0.9800 .
C21A H21E 0.9800 .
C21A H21F 0.9800 .
C33A H33D 0.9800 .
C33A H33E 0.9800 .
C33A H33F 0.9800 .
C34A H34D 0.9800 .
C34A H34E 0.9800 .
C34A H34F 0.9800 .
C35A H35D 0.9800 .
C35A H35E 0.9800 .
C35A H35F 0.9800 .
C41A H41D 0.9800 .
C41A H41E 0.9800 .
C41A H41F 0.9800 .
C43A H43D 0.9800 .
C43A H43E 0.9800 .
C43A H43F 0.9800 .
C65A H65A 0.9800 .
C65A H65B 0.9800 .
C65A H65C 0.9800 .
C42A H42D 0.9800 .
C42A H42E 0.9800 .
C42A H42F 0.9800 .
C66A H66A 0.9800 .
C66A H66B 0.9800 .
C66A H66C 0.9800 .
C67 H67A 0.9800 .
C67 H67B 0.9800 .
C67 H67C 0.9800 .
C73 H73A 0.9800 .
C73 H73B 0.9800 .
C73 H73C 0.9800 .
C74 H74A 0.9800 .
C74 H74B 0.9800 .
C74 H74C 0.9800 .
C75A H75A 0.9800 .
C75A H75B 0.9800 .
C75A H75C 0.9800 .
C84 H84A 0.9800 .
C84 H84B 0.9800 .
C84 H84C 0.9800 .
C85A H85A 0.9800 .
C85A H85B 0.9800 .
C85A H85C 0.9800 .
C86 H86A 0.9800 .
C86 H86B 0.9800 .
C86 H86C 0.9800 .
O1 C15 1.281(16) .
O2 C17 1.260(15) .
O3 C26 1.265(16) .
O4 C28 1.260(16) .
O5 C37 1.263(16) .
O6 C39 1.265(15) .
N1 C1 1.328(17) .
N1 C5 1.339(17) .
N2 C6 1.355(17) .
N2 C10 1.320(19) .
C1 H10 0.9500 .
C1 C2 1.388(19) .
C2 H9 0.9500 .
C2 C3 1.35(2) .
C3 H8 0.9500 .
C3 C4 1.41(2) .
C4 H7 0.9500 .
C4 C5 1.392(18) .
C5 C6 1.48(2) .
C6 C7 1.38(2) .
C7 H4 0.9500 .
C7 C8 1.37(2) .
C7AA C39 1.546(19) .
C7AA C40 1.52(2) .
C7AA C41 1.51(2) .
C7AA C42 1.52(2) .
C8 H3 0.9500 .
C8 C9 1.39(2) .
C9 H2 0.9500 .
C9 C10 1.36(3) .
C10 H1 0.9500 .
C11 H43A 0.9800 .
C11 H43B 0.9800 .
C11 H43C 0.9800 .
C11 C14 1.44(2) .
C12 H41A 0.9800 .
C12 H41B 0.9800 .
C12 H41C 0.9800 .
C12 C14 1.45(2) .
C13 H42A 0.9800 .
C13 H42B 0.9800 .
C13 H42C 0.9800 .
C13 C14 1.64(3) .
C14 C15 1.53(2) .
C15 C16 1.382(19) .
C16 H38 0.9500 .
C16 C17 1.390(18) .
C17 C18 1.56(2) .
C18 C19 1.51(2) .
C18 C20 1.49(3) .
C18 C21 1.52(2) .
C19 H34A 0.9800 .
C19 H34B 0.9800 .
C19 H34C 0.9800 .
C20 H33A 0.9800 .
C20 H33B 0.9800 .
C20 H33C 0.9800 .
C21 H35A 0.9800 .
C21 H35B 0.9800 .
C21 H35C 0.9800 .
C22 H19A 0.9800 .
C22 H19B 0.9800 .
C22 H19C 0.9800 .
C22 C25 1.51(2) .
C23 H20A 0.9800 .
C23 H20B 0.9800 .
C23 H20C 0.9800 .
C23 C25 1.53(3) .
C24 H21A 0.9800 .
C24 H21B 0.9800 .
C24 H21C 0.9800 .
C24 C25 1.52(3) .
C25 C26 1.54(2) .
C26 C27 1.38(2) .
C27 H16 0.9500 .
C27 C28 1.39(2) .
C28 C29 1.53(2) .
C29 C30 1.53(2) .
C29 C31 1.54(2) .
C29 C32 1.52(2) .
C30 H13A 0.9800 .
C30 H13B 0.9800 .
C30 H13C 0.9800 .
C31 H12A 0.9800 .
C31 H12B 0.9800 .
C31 H12C 0.9800 .
C32 H11A 0.9800 .
C32 H11B 0.9800 .
C32 H11C 0.9800 .
C33 H32A 0.9800 .
C33 H32B 0.9800 .
C33 H32C 0.9800 .
C33 C36 1.49(2) .
C34 H31A 0.9800 .
C34 H31B 0.9800 .
C34 H31C 0.9800 .
C34 C36 1.55(2) .
C35 H30A 0.9800 .
C35 H30B 0.9800 .
C35 H30C 0.9800 .
C35 C36 1.51(2) .
C36 C37 1.55(2) .
C37 C38 1.395(19) .
C38 H27 0.9500 .
C38 C39 1.395(18) .
C40 H23A 0.9800 .
C40 H23B 0.9800 .
C40 H23C 0.9800 .
C41 H24A 0.9800 .
C41 H24B 0.9800 .
C41 H24C 0.9800 .
C42 H22A 0.9800 .
C42 H22B 0.9800 .
C42 H22C 0.9800 .

loop_
_geom_torsion_atom_site_label_1
_geom_torsion_atom_site_label_2
_geom_torsion_atom_site_label_3
_geom_torsion_atom_site_label_4
_geom_torsion
_geom_torsion_site_symmetry_1
_geom_torsion_site_symmetry_2
_geom_torsion_site_symmetry_3
_geom_torsion_site_symmetry_4
Gd1 O1 C15 C14 -168.1(10) . . . .
Gd1 O1 C15 C16 16(3) . . . .
Gd1 O2 C17 C16 -7(2) . . . .
Gd1 O2 C17 C18 173.7(9) . . . .
Gd1 O3 C26 C25 154.5(11) . . . .
Gd1 O3 C26 C27 -26(2) . . . .
Gd1 O4 C28 C27 13(2) . . . .
Gd1 O4 C28 C29 -168.3(10) . . . .
Gd1 O5 C37 C36 154.5(10) . . . .
Gd1 O5 C37 C38 -22(2) . . . .
Gd1 O6 C39 C7AA -167.6(9) . . . .
Gd1 O6 C39 C38 13(2) . . . .
Gd1 N1 C1 C2 172.6(11) . . . .
Gd1 N1 C5 C4 -172.2(11) . . . .
Gd1 N1 C5 C6 6.8(18) . . . .
Gd1 N2 C6 C5 -6.9(19) . . . .
Gd1 N2 C6 C7 175.6(14) . . . .
Gd1 N2 C10 C9 -173.5(16) . . . .
Gd2 O1A C15A C14A -178.4(11) . . . .
Gd2 O1A C15A C16A -1(3) . . . .
Gd2 O2A C17A C16A -1(2) . . . .
Gd2 O2A C17A C18A 178.4(11) . . . .
Gd2 O3A C26A C25A 159.0(10) . . . .
Gd2 O3A C26A C27A -22(2) . . . .
Gd2 O4A C28A C27A 2(2) . . . .
Gd2 O4A C28A C29A 179.4(9) . . . .
Gd2 O5A C37A C36A 159.5(9) . . . .
Gd2 O5A C37A C38A -22(2) . . . .
Gd2 O6A C39A C38A 15(2) . . . .
Gd2 O6A C39A C40A -166.8(9) . . . .
Gd2 N1A C1A C2A -176.4(13) . . . .
Gd2 N1A C5A C4A 176.6(11) . . . .
Gd2 N1A C5A C6A -2.9(18) . . . .
Gd2 N2A C6A C5A 8.2(16) . . . .
Gd2 N2A C6A C7A -172.1(11) . . . .
Gd2 N2A C10A C9A 172.3(12) . . . .
O1A C15A C16A C17A 4(3) . . . .
O2A C17A C18A C19A 6(3) . . . .
O2A C17A C18A C20A -97(2) . . . .
O2A C17A C18A C21A 146(3) . . . .
O2A C17A C18A C84 172(2) . . . .
O2A C17A C18A C85A -59(3) . . . .
O2A C17A C18A C86 51(2) . . . .
O3A C26A C27A C28A 4(3) . . . .
O4A C28A C29A C30A 59.1(17) . . . .
O4A C28A C29A C31A -58.0(18) . . . .
O4A C28A C29A C32A -179.7(15) . . . .
O5A C37A C38A C39A -1(2) . . . .
O6A C39A C40A C41A 160.4(19) . . . .
O6A C39A C40A C43A -82(2) . . . .
O6A C39A C40A C65A 37(2) . . . .
O6A C39A C40A C42A 58(3) . . . .
O6A C39A C40A C66A -59(2) . . . .
O6A C39A C40A C67 -175(2) . . . .
N1A C1A C2A C3A 0(3) . . . .
N1A C5A C6A N2A -3.4(18) . . . .
N1A C5A C6A C7A 176.9(14) . . . .
N2A C6A C7A C8A 0(2) . . . .
C1A N1A C5A C4A 1(2) . . . .
C1A N1A C5A C6A -178.4(13) . . . .
C1A C2A C3A C4A 1(3) . . . .
C2A C3A C4A C5A 0(2) . . . .
C3A C4A C5A N1A -1(2) . . . .
C3A C4A C5A C6A 178.5(14) . . . .
C4A C5A C6A N2A 177.0(13) . . . .
C4A C5A C6A C7A -3(2) . . . .
C5A N1A C1A C2A -1(2) . . . .
C5A C6A C7A C8A 179.7(14) . . . .
C6A N2A C10A C9A 0(2) . . . .
C6A C7A C8A C9A 0(2) . . . .
C7A C8A C9A C10A 0(2) . . . .
C8A C9A C10A N2A 0(2) . . . .
C10A N2A C6A C5A -179.8(13) . . . .
C10A N2A C6A C7A 0(2) . . . .
C11A C14A C15A O1A 63(2) . . . .
C11A C14A C15A C16A -113.8(17) . . . .
C12A C14A C15A O1A -54.8(18) . . . .
C12A C14A C15A C16A 128.0(17) . . . .
C13A C14A C15A O1A -175.0(16) . . . .
C13A C14A C15A C16A 8(2) . . . .
C14A C15A C16A C17A -179.2(15) . . . .
C15A C16A C17A O2A -3(3) . . . .
C15A C16A C17A C18A 177.8(16) . . . .
C16A C17A C18A C19A -174(2) . . . .
C16A C17A C18A C20A 83(2) . . . .
C16A C17A C18A C21A -35(3) . . . .
C16A C17A C18A C84 -9(3) . . . .
C16A C17A C18A C85A 120(2) . . . .
C16A C17A C18A C86 -129.2(18) . . . .
C22A C25A C26A O3A 55.4(19) . . . .
C22A C25A C26A C27A -124.0(18) . . . .
C23A C25A C26A O3A 178.7(16) . . . .
C23A C25A C26A C27A -1(2) . . . .
C24A C25A C26A O3A -60.1(19) . . . .
C24A C25A C26A C27A 120.5(17) . . . .
C25A C26A C27A C28A -176.4(16) . . . .
C26A C27A C28A O4A 5(3) . . . .
C26A C27A C28A C29A -171.9(15) . . . .
C27A C28A C29A C30A -123.3(17) . . . .
C27A C28A C29A C31A 119.5(17) . . . .
C27A C28A C29A C32A -2(2) . . . .
C36A C37A C38A C39A 177.2(13) . . . .
C37A C38A C39A O6A 4(2) . . . .
C37A C38A C39A C40A -173.7(13) . . . .
C38A C39A C40A C41A -21(2) . . . .
C38A C39A C40A C43A 96(2) . . . .
C38A C39A C40A C65A -144.4(19) . . . .
C38A C39A C40A C42A -123(2) . . . .
C38A C39A C40A C66A 120(2) . . . .
C38A C39A C40A C67 3(3) . . . .
C33A C36A C37A O5A 64(2) . . . .
C33A C36A C37A C38A -115(2) . . . .
C34A C36A C37A O5A -168(2) . . . .
C34A C36A C37A C38A 14(3) . . . .
C35A C36A C37A O5A -47(2) . . . .
C35A C36A C37A C38A 135(2) . . . .
C73 C36A C37A O5A 145.5(17) . . . .
C73 C36A C37A C38A -33(2) . . . .
C74 C36A C37A O5A 22(2) . . . .
C74 C36A C37A C38A -156.3(19) . . . .
C75A C36A C37A O5A -102.0(19) . . . .
C75A C36A C37A C38A 79(2) . . . .
O1 C15 C16 C17 -4(3) . . . .
O2 C17 C18 C19 179.5(14) . . . .
O2 C17 C18 C20 -58.4(19) . . . .
O2 C17 C18 C21 61.8(17) . . . .
O3 C26 C27 C28 4(3) . . . .
O4 C28 C29 C30 -111.0(16) . . . .
O4 C28 C29 C31 130.6(15) . . . .
O4 C28 C29 C32 9(2) . . . .
O5 C37 C38 C39 0(3) . . . .
N1 C1 C2 C3 0(2) . . . .
N1 C5 C6 N2 0(2) . . . .
N1 C5 C6 C7 177.5(17) . . . .
N2 C6 C7 C8 -2(3) . . . .
C1 N1 C5 C4 1(2) . . . .
C1 N1 C5 C6 179.7(13) . . . .
C1 C2 C3 C4 0(2) . . . .
C2 C3 C4 C5 0(2) . . . .
C3 C4 C5 N1 0(2) . . . .
C3 C4 C5 C6 -179.3(15) . . . .
C4 C5 C6 N2 179.1(15) . . . .
C4 C5 C6 C7 -4(3) . . . .
C5 N1 C1 C2 -1(2) . . . .
C5 C6 C7 C8 -179.2(19) . . . .
C6 N2 C10 C9 1(3) . . . .
C6 C7 C8 C9 1(3) . . . .
C7 C8 C9 C10 1(3) . . . .
C8 C9 C10 N2 -2(3) . . . .
C10 N2 C6 C5 178.3(15) . . . .
C10 N2 C6 C7 1(2) . . . .
C11 C14 C15 O1 57(2) . . . .
C11 C14 C15 C16 -127.6(18) . . . .
C12 C14 C15 O1 -168.3(17) . . . .
C12 C14 C15 C16 7(3) . . . .
C13 C14 C15 O1 -52.2(19) . . . .
C13 C14 C15 C16 123.4(19) . . . .
C14 C15 C16 C17 -179.0(15) . . . .
C15 C16 C17 O2 -1(2) . . . .
C15 C16 C17 C18 178.7(14) . . . .
C16 C17 C18 C19 0(2) . . . .
C16 C17 C18 C20 122.0(18) . . . .
C16 C17 C18 C21 -117.7(16) . . . .
C22 C25 C26 O3 2(2) . . . .
C22 C25 C26 C27 -178.1(15) . . . .
C23 C25 C26 O3 -116.4(17) . . . .
C23 C25 C26 C27 64(2) . . . .
C24 C25 C26 O3 123.3(16) . . . .
C24 C25 C26 C27 -56(2) . . . .
C25 C26 C27 C28 -176.2(16) . . . .
C26 C27 C28 O4 3(3) . . . .
C26 C27 C28 C29 -175.8(15) . . . .
C27 C28 C29 C30 68.1(19) . . . .
C27 C28 C29 C31 -50(2) . . . .
C27 C28 C29 C32 -172.0(16) . . . .
C33 C36 C37 O5 64.0(19) . . . .
C33 C36 C37 C38 -119.0(18) . . . .
C34 C36 C37 O5 -50.1(18) . . . .
C34 C36 C37 C38 126.9(16) . . . .
C35 C36 C37 O5 -170.9(15) . . . .
C35 C36 C37 C38 6(2) . . . .
C36 C37 C38 C39 -177.1(14) . . . .
C37 C38 C39 O6 5(2) . . . .
C37 C38 C39 C7AA -174.6(14) . . . .
C40 C7AA C39 O6 -120.8(16) . . . .
C40 C7AA C39 C38 59(2) . . . .
C41 C7AA C39 O6 116.4(15) . . . .
C41 C7AA C39 C38 -64.2(18) . . . .
C42 C7AA C39 O6 0(2) . . . .
C42 C7AA C39 C38 179.1(15) . . . .
